data_4129521
loop_
_publ_author_name
'Smith, Dan A.'
'Beweries, Torsten'
'Blasius, Clemens'
'Jasim, Naseralla'
'Nazir, Ruqia'
'Nazir, Sadia'
'Robertson, Craig C.'
'Whitwood, Adrian C.'
'Hunter, Christopher A.'
'Brammer, Lee'
'Perutz, Robin N.'

_publ_section_title
;
 The Contrasting Character of Early and Late Transition Metal Fluorides as
 Hydrogen Bond Acceptors.
;
_journal_issue 36
_journal_name_full 'Journal of the American Chemical Society'
_journal_page_first 11820
_journal_page_last 11831
_journal_paper_doi 10.1021/jacs.5b07509
_journal_volume 137
_journal_year 2015
_chemical_formula_moiety 'C17 H32 F4 N2 Ni P2'
_chemical_formula_sum 'C17 H32 F4 N2 Ni P2'
_chemical_formula_weight 461.10
_space_group_crystal_system monoclinic
_space_group_IT_number 14
_space_group_name_Hall '-P 2ybc'
_space_group_name_H-M_alt 'P 1 21/c 1'
_atom_sites_solution_hydrogens geom
_atom_sites_solution_primary iterative
_atom_sites_solution_secondary difmap
_audit_creation_date 2011-11-22
_audit_creation_method
;
  Olex2 1.1
  (compiled 2011.11.01 svn.r2039, GUI svn.r3906)
;
_cell_angle_alpha 90.00
_cell_angle_beta 112.614(4)
_cell_angle_gamma 90.00
_cell_formula_units_Z 4
_cell_length_a 15.0474(5)
_cell_length_b 9.60545(18)
_cell_length_c 16.7082(5)
_cell_measurement_reflns_used 11214
_cell_measurement_temperature 110.00(10)
_cell_measurement_theta_max 32.1078
_cell_measurement_theta_min 2.9270
_cell_volume 2229.28(13)
_computing_cell_refinement
;
CrysAlisPro, Agilent Technologies,
Version 1.171.35.15 (release 03-08-2011 CrysAlis171 .NET)
(compiled Aug  3 2011,13:03:54)
;
_computing_data_collection
;
CrysAlisPro, Agilent Technologies,
Version 1.171.35.15 (release 03-08-2011 CrysAlis171 .NET)
(compiled Aug  3 2011,13:03:54)
;
_computing_data_reduction
;
CrysAlisPro, Agilent Technologies,
Version 1.171.35.15 (release 03-08-2011 CrysAlis171 .NET)
(compiled Aug  3 2011,13:03:54)
;
_computing_molecular_graphics
;
O. V. Dolomanov, L. J. Bourhis, R. J. Gildea, J. A. K. Howard and H. Puschmann,
OLEX2: a complete structure solution, refinement and analysis program.
J. Appl. Cryst. (2009). 42, 339-341.
;
_computing_publication_material
;
O. V. Dolomanov, L. J. Bourhis, R. J. Gildea, J. A. K. Howard and H. Puschmann,
OLEX2: a complete structure solution, refinement and analysis program.
J. Appl. Cryst. (2009). 42, 339-341.
;
_computing_structure_refinement
;
XL, G.M. Sheldrick, Acta Cryst.
(2008). A64, 112-122
;
_computing_structure_solution
;
Palatinus, L. & Chapuis, G. (2007).
SUPERFLIP - a computer program for the solution of crystal structures
 by charge flipping in arbitrary dimensions.
J. Appl. Cryst. 40, 786-790.
;
_diffrn_ambient_temperature 110.00(10)
_diffrn_detector_area_resol_mean 16.1450
_diffrn_measured_fraction_theta_full 0.9984
_diffrn_measured_fraction_theta_max 0.925
_diffrn_measurement_details
;
#__ type_ start__ end____ width___ exp.time_
  1 omega  -67.00  -39.00   1.0000   40.0000
omega____ theta____ kappa____ phi______ frames
    -      -25.1392 -178.0000    0.0000 28

#__ type_ start__ end____ width___ exp.time_
  2 omega   -3.00   92.00   1.0000   40.0000
omega____ theta____ kappa____ phi______ frames
    -       26.5455   77.0000  -90.0000 95

#__ type_ start__ end____ width___ exp.time_
  3 omega   18.00   66.00   1.0000   40.0000
omega____ theta____ kappa____ phi______ frames
    -       26.5455  -99.0000   90.0000 48

#__ type_ start__ end____ width___ exp.time_
  4 omega  -25.00   53.00   1.0000   40.0000
omega____ theta____ kappa____ phi______ frames
    -       26.5455  -19.0000  120.0000 78

#__ type_ start__ end____ width___ exp.time_
  5 omega -101.00  -35.00   1.0000   40.0000
omega____ theta____ kappa____ phi______ frames
    -      -25.1392 -178.0000 -150.0000 66

#__ type_ start__ end____ width___ exp.time_
  6 omega  -51.00   47.00   1.0000   40.0000
omega____ theta____ kappa____ phi______ frames
    -      -25.1392   37.0000   60.0000 98

#__ type_ start__ end____ width___ exp.time_
  7 omega    5.00   30.00   1.0000   40.0000
omega____ theta____ kappa____ phi______ frames
    -       26.5455   57.0000   30.0000 25

#__ type_ start__ end____ width___ exp.time_
  8 omega    1.00   99.00   1.0000   40.0000
omega____ theta____ kappa____ phi______ frames
    -       26.5455   37.0000  150.0000 98
;
_diffrn_measurement_device_type 'SuperNova, Single source at offset), Eos'
_diffrn_measurement_method '\w scans'
_diffrn_orient_matrix_UB_11 0.0103557000
_diffrn_orient_matrix_UB_12 -0.0682527000
_diffrn_orient_matrix_UB_13 -0.0100758000
_diffrn_orient_matrix_UB_21 -0.0258761000
_diffrn_orient_matrix_UB_22 -0.0281776000
_diffrn_orient_matrix_UB_23 0.0239137000
_diffrn_orient_matrix_UB_31 -0.0427720000
_diffrn_orient_matrix_UB_32 0.0004036000
_diffrn_orient_matrix_UB_33 -0.0379589000
_diffrn_radiation_monochromator mirror
_diffrn_radiation_type 'Mo K\a'
_diffrn_radiation_wavelength 0.7107
_diffrn_reflns_av_R_equivalents 0.0332
_diffrn_reflns_av_unetI/netI 0.0288
_diffrn_reflns_limit_h_max 21
_diffrn_reflns_limit_h_min -22
_diffrn_reflns_limit_k_max 13
_diffrn_reflns_limit_k_min -14
_diffrn_reflns_limit_l_max 24
_diffrn_reflns_limit_l_min -24
_diffrn_reflns_number 28647
_diffrn_reflns_theta_full 30.01
_diffrn_reflns_theta_max 32.18
_diffrn_reflns_theta_min 2.93
_diffrn_source 'SuperNova (Mo) X-ray Source'
_exptl_absorpt_coefficient_mu 1.050
_exptl_absorpt_correction_T_max 0.877
_exptl_absorpt_correction_T_min 0.657
_exptl_absorpt_correction_type analytical
_exptl_absorpt_process_details
;
CrysAlisPro, Agilent Technologies,
Version 1.171.35.15 (release 03-08-2011 CrysAlis171 .NET)
(compiled Aug  3 2011,13:03:54)
Analytical numeric absorption correction using a multifaceted crystal
			model based on expressions derived by R.C. Clark & J.S. Reid.
(Clark, R. C. & Reid, J. S. (1995). Acta Cryst. A51, 887-897)
;
_exptl_crystal_colour 'clear yellow'
_exptl_crystal_colour_lustre clear
_exptl_crystal_colour_primary yellow
_exptl_crystal_density_diffrn 1.374
_exptl_crystal_density_method 'not measured'
_exptl_crystal_description plate
_exptl_crystal_F_000 968
_exptl_crystal_size_max 0.5521
_exptl_crystal_size_mid 0.2569
_exptl_crystal_size_min 0.1292
_refine_diff_density_max 0.549
_refine_diff_density_min -0.472
_refine_diff_density_rms 0.073
_refine_ls_extinction_method none
_refine_ls_goodness_of_fit_ref 1.064
_refine_ls_hydrogen_treatment mixed
_refine_ls_matrix_type full
_refine_ls_number_parameters 249
_refine_ls_number_reflns 7276
_refine_ls_number_restraints 0
_refine_ls_restrained_S_all 1.064
_refine_ls_R_factor_all 0.0532
_refine_ls_R_factor_gt 0.0390
_refine_ls_shift/su_max 0.001
_refine_ls_shift/su_mean 0.000
_refine_ls_structure_factor_coef Fsqd
_refine_ls_weighting_details 'calc w=1/[\s^2^(Fo^2^)+(0.0352P)^2^+1.6827P] where P=(Fo^2^+2Fc^2^)/3'
_refine_ls_weighting_scheme calc
_refine_ls_wR_factor_gt 0.0889
_refine_ls_wR_factor_ref 0.0960
_reflns_number_gt 5862
_reflns_number_total 7276
_reflns_threshold_expression >2sigma(I)
_cod_data_source_file ja5b07509_si_002.cif
_cod_data_source_block rnp1121
_cod_original_cell_volume 2229.27(13)
_cod_database_code 4129521

loop_
_space_group_symop_id
_space_group_symop_operation_xyz
1 'x, y, z'
2 '-x, y+1/2, -z+1/2'
3 '-x, -y, -z'
4 'x, -y-1/2, z-1/2'

loop_
_atom_site_label
_atom_site_type_symbol
_atom_site_fract_x
_atom_site_fract_y
_atom_site_fract_z
_atom_site_U_iso_or_equiv
_atom_site_adp_type
_atom_site_occupancy
_atom_site_symmetry_multiplicity
_atom_site_calc_flag
_atom_site_refinement_flags
C1 C 0.74682(11) 0.08351(16) 0.74907(10) 0.0174(3) Uani 1 1 d .
C2 C 0.75211(11) -0.02705(16) 0.69778(10) 0.0182(3) Uani 1 1 d .
C3 C 0.74256(12) -0.16759(17) 0.71555(11) 0.0221(3) Uani 1 1 d .
C4 C 0.72916(13) -0.18895(18) 0.79284(12) 0.0261(4) Uani 1 1 d .
C5 C 0.72441(13) -0.0764(2) 0.84120(12) 0.0256(3) Uani 1 1 d .
C6 C 0.53581(14) 0.1339(2) 0.60239(14) 0.0319(4) Uani 1 1 d .
H6A H 0.5642 0.0681 0.5750 0.038 Uiso 1 1 calc R
H6B H 0.5365 0.0909 0.6552 0.038 Uiso 1 1 calc R
C7 C 0.43114(16) 0.1571(3) 0.54186(18) 0.0506(7) Uani 1 1 d .
H7A H 0.4020 0.2232 0.5674 0.076 Uiso 1 1 calc R
H7B H 0.3968 0.0705 0.5328 0.076 Uiso 1 1 calc R
H7C H 0.4287 0.1921 0.4873 0.076 Uiso 1 1 calc R
C8 C 0.60484(19) 0.3666(2) 0.53033(14) 0.0430(5) Uani 1 1 d .
H8A H 0.5378 0.3762 0.4919 0.052 Uiso 1 1 calc R
H8B H 0.6330 0.4590 0.5417 0.052 Uiso 1 1 calc R
C9 C 0.6565(3) 0.2804(4) 0.4863(2) 0.0836(13) Uani 1 1 d .
H9A H 0.7230 0.2709 0.5241 0.125 Uiso 1 1 calc R
H9B H 0.6521 0.3254 0.4336 0.125 Uiso 1 1 calc R
H9C H 0.6274 0.1899 0.4732 0.125 Uiso 1 1 calc R
C10 C 0.54872(16) 0.4103(2) 0.67543(16) 0.0440(6) Uani 1 1 d .
H10A H 0.5834 0.4979 0.6886 0.053 Uiso 1 1 calc R
H10B H 0.4850 0.4279 0.6319 0.053 Uiso 1 1 calc R
C11 C 0.5397(2) 0.3537(4) 0.75714(19) 0.0770(12) Uani 1 1 d .
H11A H 0.5016 0.2703 0.7434 0.115 Uiso 1 1 calc R
H11B H 0.5091 0.4221 0.7799 0.115 Uiso 1 1 calc R
H11C H 0.6025 0.3332 0.7996 0.115 Uiso 1 1 calc R
C12 C 0.96564(14) 0.1161(3) 0.87821(14) 0.0386(5) Uani 1 1 d .
H12A H 0.9289 0.0889 0.9123 0.046 Uiso 1 1 calc R
H12B H 0.9589 0.0422 0.8367 0.046 Uiso 1 1 calc R
C13 C 1.07120(19) 0.1244(4) 0.9387(2) 0.0794(12) Uani 1 1 d .
H13A H 1.1094 0.1469 0.9058 0.119 Uiso 1 1 calc R
H13B H 1.0915 0.0363 0.9670 0.119 Uiso 1 1 calc R
H13C H 1.0794 0.1953 0.9814 0.119 Uiso 1 1 calc R
C14 C 0.92117(18) 0.4065(3) 0.89888(16) 0.0467(6) Uani 1 1 d .
H14A H 0.9872 0.4098 0.9404 0.056 Uiso 1 1 calc R
H14B H 0.9057 0.4966 0.8707 0.056 Uiso 1 1 calc R
C15 C 0.8549(2) 0.3789(3) 0.94692(16) 0.0544(7) Uani 1 1 d .
H15A H 0.7897 0.3703 0.9058 0.082 Uiso 1 1 calc R
H15B H 0.8592 0.4548 0.9856 0.082 Uiso 1 1 calc R
H15C H 0.8739 0.2942 0.9796 0.082 Uiso 1 1 calc R
C16 C 0.99122(14) 0.3346(2) 0.76693(13) 0.0297(4) Uani 1 1 d .
H16A H 0.9675 0.4229 0.7386 0.036 Uiso 1 1 calc R
H16B H 1.0544 0.3508 0.8117 0.036 Uiso 1 1 calc R
C17 C 1.00091(18) 0.2335(2) 0.70067(15) 0.0391(5) Uani 1 1 d .
H17A H 0.9381 0.2044 0.6618 0.059 Uiso 1 1 calc R
H17B H 1.0373 0.1537 0.7301 0.059 Uiso 1 1 calc R
H17C H 1.0335 0.2785 0.6684 0.059 Uiso 1 1 calc R
F1 F 0.77953(9) 0.45495(11) 0.70002(9) 0.0392(3) Uani 1 1 d .
F2 F 0.76674(8) -0.00166(10) 0.62302(6) 0.0246(2) Uani 1 1 d .
F3 F 0.71940(10) -0.32128(12) 0.81802(9) 0.0412(3) Uani 1 1 d .
F4 F 0.71044(9) -0.10071(13) 0.91585(8) 0.0371(3) Uani 1 1 d .
N1 N 0.73230(10) 0.05445(16) 0.82292(9) 0.0227(3) Uani 1 1 d .
N2 N 0.74434(14) -0.27286(16) 0.66211(13) 0.0314(4) Uani 1 1 d .
H2A H 0.7599(16) -0.254(2) 0.6215(15) 0.023(6) Uiso 1 1 d .
H2B H 0.7533(18) -0.355(3) 0.6802(16) 0.040(7) Uiso 1 1 d .
Ni1 Ni 0.761844(16) 0.26866(2) 0.723319(14) 0.01886(6) Uani 1 1 d .
P1 P 0.61206(3) 0.28804(4) 0.63215(3) 0.02250(10) Uani 1 1 d .
P2 P 0.91065(3) 0.27351(5) 0.81771(3) 0.02454(10) Uani 1 1 d .

loop_
_atom_site_aniso_label
_atom_site_aniso_U_11
_atom_site_aniso_U_22
_atom_site_aniso_U_33
_atom_site_aniso_U_23
_atom_site_aniso_U_13
_atom_site_aniso_U_12
C1 0.0131(7) 0.0144(6) 0.0219(7) 0.0004(5) 0.0035(6) -0.0004(5)
C2 0.0169(7) 0.0127(6) 0.0223(7) 0.0029(5) 0.0046(6) 0.0011(5)
C3 0.0161(7) 0.0133(7) 0.0319(8) 0.0025(6) 0.0035(7) 0.0008(6)
C4 0.0209(8) 0.0173(7) 0.0370(9) 0.0091(7) 0.0077(7) -0.0020(6)
C5 0.0202(8) 0.0295(9) 0.0263(8) 0.0068(7) 0.0080(7) -0.0035(7)
C6 0.0242(9) 0.0253(9) 0.0402(10) -0.0069(8) 0.0056(8) 0.0025(7)
C7 0.0243(10) 0.0420(13) 0.0667(16) -0.0256(12) -0.0031(10) 0.0092(9)
C8 0.0551(15) 0.0318(11) 0.0367(11) 0.0147(9) 0.0115(10) 0.0138(10)
C9 0.142(4) 0.077(2) 0.0612(19) 0.0351(16) 0.071(2) 0.046(2)
C10 0.0307(11) 0.0385(12) 0.0531(13) -0.0219(10) 0.0055(10) 0.0124(9)
C11 0.0503(17) 0.133(3) 0.0492(15) -0.0266(18) 0.0208(13) 0.0319(19)
C12 0.0226(9) 0.0521(13) 0.0358(10) 0.0151(9) 0.0054(8) -0.0039(9)
C13 0.0275(13) 0.122(3) 0.0669(18) 0.055(2) -0.0058(12) -0.0163(15)
C14 0.0444(13) 0.0576(15) 0.0453(12) -0.0319(11) 0.0250(11) -0.0313(11)
C15 0.0562(16) 0.0740(19) 0.0422(13) -0.0261(12) 0.0291(12) -0.0306(14)
C16 0.0295(9) 0.0252(9) 0.0375(10) -0.0033(7) 0.0163(8) -0.0088(7)
C17 0.0468(13) 0.0329(10) 0.0457(12) -0.0051(9) 0.0269(11) -0.0075(9)
F1 0.0469(7) 0.0104(5) 0.0580(8) 0.0025(5) 0.0176(6) -0.0010(5)
F2 0.0330(6) 0.0162(4) 0.0248(5) -0.0003(4) 0.0112(4) 0.0014(4)
F3 0.0466(7) 0.0205(5) 0.0582(8) 0.0129(5) 0.0222(6) -0.0039(5)
F4 0.0381(7) 0.0436(7) 0.0344(6) 0.0097(5) 0.0192(5) -0.0078(5)
N1 0.0196(7) 0.0236(7) 0.0249(7) 0.0002(5) 0.0084(6) -0.0033(5)
N2 0.0411(10) 0.0111(6) 0.0407(9) 0.0007(6) 0.0145(8) 0.0023(6)
Ni1 0.02074(11) 0.00986(9) 0.02456(11) -0.00122(7) 0.00714(9) -0.00002(7)
P1 0.0231(2) 0.0177(2) 0.0241(2) -0.00084(15) 0.00616(18) 0.00695(16)
P2 0.0222(2) 0.0257(2) 0.0246(2) -0.00471(16) 0.00785(18) -0.00946(17)

loop_
_atom_type_symbol
_atom_type_description
_atom_type_scat_dispersion_real
_atom_type_scat_dispersion_imag
_atom_type_scat_source
C C 0.0033 0.0016 'International Tables Vol C Tables 4.2.6.8 and 6.1.1.4'
H H 0.0000 0.0000 'International Tables Vol C Tables 4.2.6.8 and 6.1.1.4'
F F 0.0171 0.0103 'International Tables Vol C Tables 4.2.6.8 and 6.1.1.4'
N N 0.0061 0.0033 'International Tables Vol C Tables 4.2.6.8 and 6.1.1.4'
Ni Ni 0.3393 1.1124 'International Tables Vol C Tables 4.2.6.8 and 6.1.1.4'
P P 0.1023 0.0942 'International Tables Vol C Tables 4.2.6.8 and 6.1.1.4'

loop_
_exptl_crystal_face_index_h
_exptl_crystal_face_index_k
_exptl_crystal_face_index_l
_exptl_crystal_face_perp_dist
0 1 0 0.0561
0 -1 0 0.0731
0 0 -1 0.1075
0 0 1 0.1495
-1 0 1 0.1901
1 0 -1 0.1661

loop_
_geom_angle_atom_site_label_1
_geom_angle_atom_site_label_2
_geom_angle_atom_site_label_3
_geom_angle
C2 C1 Ni1 123.19(12)
N1 C1 C2 118.06(14)
N1 C1 Ni1 118.73(12)
C1 C2 C3 124.90(16)
F2 C2 C1 119.64(14)
F2 C2 C3 115.46(14)
C4 C3 C2 113.60(16)
N2 C3 C2 123.32(17)
N2 C3 C4 123.07(16)
C5 C4 C3 119.28(16)
F3 C4 C3 119.52(17)
F3 C4 C5 121.19(17)
F4 C5 C4 117.83(16)
N1 C5 C4 126.20(17)
N1 C5 F4 115.97(17)
H6A C6 H6B 107.4
C7 C6 H6A 108.2
C7 C6 H6B 108.2
C7 C6 P1 116.34(15)
P1 C6 H6A 108.2
P1 C6 H6B 108.2
C6 C7 H7A 109.5
C6 C7 H7B 109.5
C6 C7 H7C 109.5
H7A C7 H7B 109.5
H7A C7 H7C 109.5
H7B C7 H7C 109.5
H8A C8 H8B 107.9
C9 C8 H8A 109.3
C9 C8 H8B 109.3
C9 C8 P1 111.74(16)
P1 C8 H8A 109.3
P1 C8 H8B 109.3
C8 C9 H9A 109.5
C8 C9 H9B 109.5
C8 C9 H9C 109.5
H9A C9 H9B 109.5
H9A C9 H9C 109.5
H9B C9 H9C 109.5
H10A C10 H10B 108.0
C11 C10 H10A 109.3
C11 C10 H10B 109.3
C11 C10 P1 111.45(18)
P1 C10 H10A 109.3
P1 C10 H10B 109.3
C10 C11 H11A 109.5
C10 C11 H11B 109.5
C10 C11 H11C 109.5
H11A C11 H11B 109.5
H11A C11 H11C 109.5
H11B C11 H11C 109.5
H12A C12 H12B 107.2
C13 C12 H12A 108.0
C13 C12 H12B 108.0
C13 C12 P2 117.27(18)
P2 C12 H12A 108.0
P2 C12 H12B 108.0
C12 C13 H13A 109.5
C12 C13 H13B 109.5
C12 C13 H13C 109.5
H13A C13 H13B 109.5
H13A C13 H13C 109.5
H13B C13 H13C 109.5
H14A C14 H14B 107.8
C15 C14 H14A 109.1
C15 C14 H14B 109.1
C15 C14 P2 112.49(16)
P2 C14 H14A 109.1
P2 C14 H14B 109.1
C14 C15 H15A 109.5
C14 C15 H15B 109.5
C14 C15 H15C 109.5
H15A C15 H15B 109.5
H15A C15 H15C 109.5
H15B C15 H15C 109.5
H16A C16 H16B 107.7
C17 C16 H16A 108.9
C17 C16 H16B 108.9
C17 C16 P2 113.56(14)
P2 C16 H16A 108.9
P2 C16 H16B 108.9
C16 C17 H17A 109.5
C16 C17 H17B 109.5
C16 C17 H17C 109.5
H17A C17 H17B 109.5
H17A C17 H17C 109.5
H17B C17 H17C 109.5
C5 N1 C1 117.94(15)
C3 N2 H2A 117.5(16)
C3 N2 H2B 120.4(18)
H2A N2 H2B 117(2)
C1 Ni1 F1 178.60(7)
C1 Ni1 P1 93.32(5)
C1 Ni1 P2 92.02(5)
F1 Ni1 P1 87.98(4)
F1 Ni1 P2 86.65(4)
P2 Ni1 P1 173.700(19)
C6 P1 C8 106.03(11)
C6 P1 C10 105.11(11)
C6 P1 Ni1 119.52(7)
C8 P1 C10 104.47(12)
C8 P1 Ni1 111.09(9)
C10 P1 Ni1 109.47(7)
C12 P2 Ni1 120.04(7)
C14 P2 C12 106.02(13)
C14 P2 Ni1 108.83(9)
C16 P2 C12 106.42(10)
C16 P2 C14 103.73(10)
C16 P2 Ni1 110.53(7)

loop_
_geom_bond_atom_site_label_1
_geom_bond_atom_site_label_2
_geom_bond_distance
C1 C2 1.386(2)
C1 N1 1.362(2)
C1 Ni1 1.8638(16)
C2 C3 1.401(2)
C2 F2 1.3710(19)
C3 C4 1.397(3)
C3 N2 1.356(2)
C4 C5 1.368(3)
C4 F3 1.364(2)
C5 F4 1.362(2)
C5 N1 1.310(2)
C6 H6A 0.9700
C6 H6B 0.9700
C6 C7 1.526(3)
C6 P1 1.821(2)
C7 H7A 0.9600
C7 H7B 0.9600
C7 H7C 0.9600
C8 H8A 0.9700
C8 H8B 0.9700
C8 C9 1.507(4)
C8 P1 1.826(2)
C9 H9A 0.9600
C9 H9B 0.9600
C9 H9C 0.9600
C10 H10A 0.9700
C10 H10B 0.9700
C10 C11 1.523(4)
C10 P1 1.827(2)
C11 H11A 0.9600
C11 H11B 0.9600
C11 H11C 0.9600
C12 H12A 0.9700
C12 H12B 0.9700
C12 C13 1.522(3)
C12 P2 1.830(2)
C13 H13A 0.9600
C13 H13B 0.9600
C13 H13C 0.9600
C14 H14A 0.9700
C14 H14B 0.9700
C14 C15 1.525(3)
C14 P2 1.825(2)
C15 H15A 0.9600
C15 H15B 0.9600
C15 H15C 0.9600
C16 H16A 0.9700
C16 H16B 0.9700
C16 C17 1.522(3)
C16 P2 1.8236(19)
C17 H17A 0.9600
C17 H17B 0.9600
C17 H17C 0.9600
F1 Ni1 1.8719(11)
N2 H2A 0.82(2)
N2 H2B 0.84(3)
Ni1 P1 2.1897(5)
Ni1 P2 2.1880(5)

loop_
_geom_hbond_atom_site_label_D
_geom_hbond_atom_site_label_H
_geom_hbond_atom_site_label_A
_geom_hbond_distance_DH
_geom_hbond_distance_HA
_geom_hbond_distance_DA
_geom_hbond_angle_DHA
_geom_hbond_site_symmetry_A
N2 H2B F1 0.84(3) 1.87(3) 2.6943(19) 168(3) 1_545

loop_
_geom_torsion_atom_site_label_1
_geom_torsion_atom_site_label_2
_geom_torsion_atom_site_label_3
_geom_torsion_atom_site_label_4
_geom_torsion
C1 C2 C3 C4 -1.5(2)
C1 C2 C3 N2 177.30(17)
C1 Ni1 P1 C6 -7.75(10)
C1 Ni1 P1 C8 -131.70(10)
C1 Ni1 P1 C10 113.44(11)
C1 Ni1 P2 C12 2.60(11)
C1 Ni1 P2 C14 -119.67(10)
C1 Ni1 P2 C16 127.02(9)
C2 C1 N1 C5 0.2(2)
C2 C1 Ni1 P1 82.56(13)
C2 C1 Ni1 P2 -100.79(13)
C2 C3 C4 C5 1.5(2)
C2 C3 C4 F3 -179.63(15)
C3 C4 C5 F4 179.43(16)
C3 C4 C5 N1 -0.8(3)
C4 C5 N1 C1 -0.1(3)
C7 C6 P1 C8 -56.4(2)
C7 C6 P1 C10 53.9(2)
C7 C6 P1 Ni1 177.25(15)
C9 C8 P1 C6 -70.8(3)
C9 C8 P1 C10 178.4(2)
C9 C8 P1 Ni1 60.5(3)
C11 C10 P1 C6 63.2(2)
C11 C10 P1 C8 174.7(2)
C11 C10 P1 Ni1 -66.3(2)
C13 C12 P2 C14 -60.0(2)
C13 C12 P2 C16 50.0(2)
C13 C12 P2 Ni1 176.3(2)
C15 C14 P2 C12 -70.9(2)
C15 C14 P2 C16 177.2(2)
C15 C14 P2 Ni1 59.6(2)
C17 C16 P2 C12 63.80(19)
C17 C16 P2 C14 175.40(18)
C17 C16 P2 Ni1 -68.09(17)
F1 Ni1 P1 C6 172.77(9)
F1 Ni1 P1 C8 48.82(9)
F1 Ni1 P1 C10 -66.04(11)
F1 Ni1 P2 C12 -177.84(10)
F1 Ni1 P2 C14 59.88(10)
F1 Ni1 P2 C16 -53.42(8)
F2 C2 C3 C4 179.13(14)
F2 C2 C3 N2 -2.0(2)
F3 C4 C5 F4 0.6(3)
F3 C4 C5 N1 -179.63(17)
F4 C5 N1 C1 179.68(14)
N1 C1 C2 C3 0.7(2)
N1 C1 C2 F2 -179.95(14)
N1 C1 Ni1 P1 -99.13(12)
N1 C1 Ni1 P2 77.53(12)
N2 C3 C4 C5 -177.37(17)
N2 C3 C4 F3 1.5(3)
Ni1 C1 C2 C3 179.07(13)
Ni1 C1 C2 F2 -1.6(2)
Ni1 C1 N1 C5 -178.24(13)
